data_2206060
loop_
_publ_author_name
'Karczmarzyk, Zbigniew'
'Malinka, Wies\/law'

_publ_section_title
;5<i>H</i>-2,4-Dimethyl-6-phenyl-8,9-dihydropyrido[3',2':5,6][1,2]thiazino[3,2-<i>c</i>][1,4]oxazin-5-one
 11,11-dioxide
;
_journal_issue 6
_journal_name_full 'Acta Crystallographica Section E'
_journal_page_first o1649
_journal_page_last o1651
_journal_paper_doi 10.1107/S1600536805013140
_journal_volume 61
_journal_year 2005
_chemical_formula_iupac 'C18 H16 N2 O4 S'
_chemical_formula_moiety 'C18 H16 N2 O4 S'
_chemical_formula_sum 'C18 H16 N2 O4 S'
_chemical_formula_weight 356.39
_chemical_melting_point .474E-305
_chemical_name_systematic
;
H-2,4-Dimethyl-6-phenyl-8,9-dihydropyrido[3',2':5,6][1,2]thiazino[3,2-c]-
[1,4]oxazin-5-one-11,11-dioxide
;
_space_group_IT_number 4
_symmetry_cell_setting monoclinic
_symmetry_space_group_name_Hall 'P 2yb'
_symmetry_space_group_name_H-M 'P 1 21 1'
_atom_sites_solution_hydrogens difmap
_atom_sites_solution_primary direct
_atom_sites_solution_secondary difmap
_cell_angle_alpha 90
_cell_angle_beta 99.550(10)
_cell_angle_gamma 90
_cell_formula_units_Z 2
_cell_length_a 7.6180(10)
_cell_length_b 10.280(2)
_cell_length_c 10.9360(10)
_cell_measurement_reflns_used 4038
_cell_measurement_temperature 293(2)
_cell_measurement_theta_max 24.5
_cell_measurement_theta_min 1.9
_cell_volume 844.6(2)
_computing_cell_refinement
;
CrysAlis RED (Kuma Diffraction, 2001)
;
_computing_data_collection
;
CrysAlis CCD (Kuma Diffraction, 2001)
;
_computing_data_reduction
;
CrysAlis RED
;
_computing_molecular_graphics
;
ORTEP-3 for Windows (Farrugia, 1997) and XP (Sheldrick, 1989)
;
_computing_publication_material 'SHELXL97 and WINGX (Farrugia, 1999)'
_computing_structure_refinement 'SHELXL97 (Sheldrick, 1997)'
_computing_structure_solution 'SIR92 (Altomare <i>et al.</i>, 1993)'
_diffrn_ambient_temperature 293(2)
_diffrn_measured_fraction_theta_full 0.996
_diffrn_measured_fraction_theta_max 0.926
_diffrn_measurement_device_type 'Kuma KM-4'
_diffrn_measurement_method \w
_diffrn_radiation_monochromator graphite
_diffrn_radiation_source 'fine-focus sealed tube'
_diffrn_radiation_type MoK\a
_diffrn_radiation_wavelength 0.71073
_diffrn_reflns_av_R_equivalents 0.0945
_diffrn_reflns_av_sigmaI/netI 0.0594
_diffrn_reflns_limit_h_max 10
_diffrn_reflns_limit_h_min -10
_diffrn_reflns_limit_k_max 13
_diffrn_reflns_limit_k_min -9
_diffrn_reflns_limit_l_max 14
_diffrn_reflns_limit_l_min -14
_diffrn_reflns_number 10762
_diffrn_reflns_theta_full 25.00
_diffrn_reflns_theta_max 28.66
_diffrn_reflns_theta_min 3.36
_diffrn_standards_decay_% 0
_diffrn_standards_interval_count '20 frames'
_diffrn_standards_number '3 control frames'
_exptl_absorpt_coefficient_mu 0.217
_exptl_absorpt_correction_T_max 0.975
_exptl_absorpt_correction_T_min 0.890
_exptl_absorpt_correction_type numerical
_exptl_absorpt_process_details '(X-RED; Stoe & Cie, 1999)'
_exptl_crystal_colour yellow
_exptl_crystal_density_diffrn 1.401
_exptl_crystal_density_method 'not measured'
_exptl_crystal_description prism
_exptl_crystal_F_000 372
_exptl_crystal_size_max 0.80
_exptl_crystal_size_mid 0.51
_exptl_crystal_size_min 0.13
_refine_diff_density_max 0.222
_refine_diff_density_min -0.312
_refine_ls_abs_structure_details 'Flack (1983), 1315 Friedel pairs'
_refine_ls_abs_structure_Flack -0.05(6)
_refine_ls_extinction_coef 0.028(4)
_refine_ls_extinction_expression Fc^*^=kFc[1+0.001xFc^2^\l^3^/sin(2\q)]^-1/4^
_refine_ls_extinction_method SHELXL97
_refine_ls_goodness_of_fit_ref 0.962
_refine_ls_hydrogen_treatment refxyz
_refine_ls_matrix_type full
_refine_ls_number_parameters 275
_refine_ls_number_reflns 3439
_refine_ls_number_restraints 1
_refine_ls_restrained_S_all 0.962
_refine_ls_R_factor_all 0.0408
_refine_ls_R_factor_gt 0.0351
_refine_ls_shift/su_max 0.000
_refine_ls_shift/su_mean 0.000
_refine_ls_structure_factor_coef Fsqd
_refine_ls_weighting_details 'w = 1/[\s^2^(Fo^2^)+(0.048P)^2^] where P = (Fo^2^+2Fc^2^)/3'
_refine_ls_weighting_scheme calc
_refine_ls_wR_factor_gt 0.0869
_refine_ls_wR_factor_ref 0.0906
_reflns_number_gt 2962
_reflns_number_total 3439
_reflns_threshold_expression I>2\s(I)
_cod_data_source_file sj6075.cif
_cod_data_source_block IV
_cod_original_sg_symbol_H-M 'P 21'
_cod_database_code 2206060
_cod_database_fobs_code 2206060

loop_
_symmetry_equiv_pos_as_xyz
'x, y, z'
'-x, y+1/2, -z'

loop_
_atom_site_label
_atom_site_fract_x
_atom_site_fract_y
_atom_site_fract_z
_atom_site_U_iso_or_equiv
_atom_site_adp_type
_atom_site_calc_flag
_atom_site_occupancy
_atom_site_type_symbol
S1 0.30652(7) -0.06487(5) 0.37002(4) 0.04686(16) Uani d 1 S
O1S 0.1473(3) 0.0096(2) 0.36594(17) 0.0704(5) Uani d 1 O
O2S 0.4185(2) -0.0849(2) 0.48637(11) 0.0717(6) Uani d 1 O
O4 0.15428(19) -0.09136(15) -0.01273(11) 0.0494(4) Uani d 1 O
O12 0.4559(2) 0.22874(15) 0.14683(12) 0.0496(4) Uani d 1 O
N2 0.4347(2) -0.00717(16) 0.27561(13) 0.0387(4) Uani d 1 N
N8 0.2162(2) -0.31044(19) 0.36942(14) 0.0430(4) Uani d 1 N
C3 0.3524(2) 0.01004(19) 0.14847(15) 0.0337(4) Uani d 1 C
C4 0.2428(2) -0.09977(18) 0.09110(15) 0.0336(4) Uani d 1 C
C5 0.1772(2) -0.34072(19) 0.11027(16) 0.0353(4) Uani d 1 C
C6 0.1468(3) -0.4419(2) 0.18798(19) 0.0415(4) Uani d 1 C
H61 0.116(4) -0.519(3) 0.163(2) 0.062 Uiso d 1 H
C7 0.1626(2) -0.4245(2) 0.31608(17) 0.0422(5) Uani d 1 C
C9 0.2484(2) -0.21533(19) 0.29393(16) 0.0373(4) Uani d 1 C
C10 0.2285(2) -0.22007(19) 0.16504(15) 0.0327(4) Uani d 1 C
C11 0.3784(2) 0.12130(18) 0.08844(16) 0.0355(4) Uani d 1 C
C13 0.4909(5) 0.2240(3) 0.2799(2) 0.0631(7) Uani d 1 C
H131 0.371(4) 0.234(4) 0.308(3) 0.095 Uiso d 1 H
H132 0.575(4) 0.309(4) 0.315(3) 0.095 Uiso d 1 H
C14 0.5626(3) 0.0956(2) 0.3228(2) 0.0540(6) Uani d 1 C
H141 0.680(4) 0.080(3) 0.284(3) 0.081 Uiso d 1 H
H142 0.582(4) 0.081(3) 0.394(3) 0.081 Uiso d 1 H
C15 0.1537(3) -0.3651(2) -0.02745(19) 0.0464(5) Uani d 1 C
H151 0.164(4) -0.452(3) -0.046(3) 0.070 Uiso d 1 H
H152 0.246(4) -0.319(3) -0.068(3) 0.070 Uiso d 1 H
H153 0.031(4) -0.325(3) -0.069(3) 0.070 Uiso d 1 H
C16 0.1181(4) -0.5317(3) 0.3985(3) 0.0594(7) Uani d 1 C
H161 0.223(4) -0.571(4) 0.446(3) 0.089 Uiso d 1 H
H162 0.047(4) -0.582(4) 0.352(3) 0.089 Uiso d 1 H
H163 0.071(4) -0.496(4) 0.464(3) 0.089 Uiso d 1 H
C21 0.3386(2) 0.14716(19) -0.04710(16) 0.0350(4) Uani d 1 C
C22 0.3916(3) 0.0618(2) -0.13270(18) 0.0419(4) Uani d 1 C
H221 0.451(3) -0.016(3) -0.111(2) 0.063 Uiso d 1 H
C23 0.3587(3) 0.0915(3) -0.2579(2) 0.0527(5) Uani d 1 C
H231 0.386(4) 0.038(3) -0.322(3) 0.079 Uiso d 1 H
C24 0.2731(3) 0.2072(3) -0.2976(2) 0.0569(6) Uani d 1 C
H241 0.250(4) 0.233(4) -0.380(3) 0.085 Uiso d 1 H
C25 0.2223(3) 0.2924(3) -0.2139(2) 0.0543(6) Uani d 1 C
H251 0.162(4) 0.372(3) -0.235(3) 0.081 Uiso d 1 H
C26 0.2558(3) 0.2627(2) -0.0878(2) 0.0449(5) Uani d 1 C
H216 0.222(4) 0.319(3) -0.031(3) 0.067 Uiso d 1 H

loop_
_atom_site_aniso_label
_atom_site_aniso_U_11
_atom_site_aniso_U_22
_atom_site_aniso_U_33
_atom_site_aniso_U_12
_atom_site_aniso_U_13
_atom_site_aniso_U_23
S1 0.0675(3) 0.0460(3) 0.0294(2) -0.0055(3) 0.01473(18) -0.0067(2)
O1S 0.0839(11) 0.0602(11) 0.0782(11) 0.0053(9) 0.0460(9) -0.0125(9)
O2S 0.1128(13) 0.0740(14) 0.0249(6) -0.0316(12) 0.0013(7) -0.0032(8)
O4 0.0599(8) 0.0454(9) 0.0361(6) -0.0085(7) -0.0121(6) 0.0076(6)
O12 0.0763(10) 0.0344(8) 0.0374(7) -0.0117(7) 0.0073(6) -0.0074(6)
N2 0.0507(9) 0.0395(9) 0.0245(7) -0.0063(7) 0.0020(6) -0.0049(6)
N8 0.0466(9) 0.0495(11) 0.0329(8) -0.0045(8) 0.0066(6) 0.0058(7)
C3 0.0401(9) 0.0339(10) 0.0264(7) -0.0002(8) 0.0034(7) -0.0027(7)
C4 0.0358(8) 0.0341(10) 0.0302(7) 0.0008(7) 0.0037(6) -0.0004(7)
C5 0.0357(9) 0.0330(10) 0.0366(9) -0.0002(7) 0.0042(7) -0.0012(7)
C6 0.0430(10) 0.0358(11) 0.0446(10) -0.0036(8) 0.0040(8) 0.0020(9)
C7 0.0419(10) 0.0442(12) 0.0401(10) -0.0025(9) 0.0055(8) 0.0083(9)
C9 0.0423(10) 0.0398(11) 0.0293(8) -0.0012(8) 0.0044(7) -0.0012(8)
C10 0.0347(8) 0.0349(10) 0.0283(8) 0.0002(7) 0.0041(6) -0.0005(7)
C11 0.0433(9) 0.0304(10) 0.0330(8) -0.0006(8) 0.0072(7) -0.0064(7)
C13 0.102(2) 0.0459(14) 0.0389(11) -0.0163(15) 0.0040(11) -0.0167(10)
C14 0.0708(15) 0.0539(15) 0.0335(9) -0.0186(12) -0.0021(10) -0.0079(10)
C15 0.0663(14) 0.0387(11) 0.0345(10) -0.0072(10) 0.0092(9) -0.0071(8)
C16 0.0700(15) 0.0543(17) 0.0534(13) -0.0118(12) 0.0091(11) 0.0154(11)
C21 0.0393(9) 0.0324(9) 0.0332(8) -0.0051(7) 0.0057(7) 0.0000(7)
C22 0.0510(11) 0.0380(11) 0.0370(9) 0.0005(9) 0.0086(8) -0.0038(8)
C23 0.0649(13) 0.0565(15) 0.0371(10) -0.0088(11) 0.0102(9) -0.0049(10)
C24 0.0641(13) 0.0652(17) 0.0393(11) -0.0156(12) 0.0019(10) 0.0164(11)
C25 0.0561(13) 0.0472(14) 0.0580(13) -0.0025(11) 0.0049(10) 0.0191(11)
C26 0.0529(11) 0.0339(11) 0.0495(11) -0.0009(9) 0.0129(9) 0.0017(9)

loop_
_atom_type_symbol
_atom_type_description
_atom_type_scat_dispersion_real
_atom_type_scat_dispersion_imag
_atom_type_scat_source
C C 0.0033 0.0016 'International Tables Vol C Tables 4.2.6.8 and 6.1.1.4'
H H 0.0000 0.0000 'International Tables Vol C Tables 4.2.6.8 and 6.1.1.4'
N N 0.0061 0.0033 'International Tables Vol C Tables 4.2.6.8 and 6.1.1.4'
O O 0.0106 0.0060 'International Tables Vol C Tables 4.2.6.8 and 6.1.1.4'
S S 0.1246 0.1234 'International Tables Vol C Tables 4.2.6.8 and 6.1.1.4'

loop_
_geom_angle_atom_site_label_1
_geom_angle_atom_site_label_2
_geom_angle_atom_site_label_3
_geom_angle
_geom_angle_publ_flag
O2S S1 O1S 119.00(11) yes
O2S S1 N2 106.43(9) yes
O1S S1 N2 112.11(10) yes
O2S S1 C9 111.00(11) yes
O1S S1 C9 107.91(11) yes
N2 S1 C9 98.50(8) yes
C11 O12 C13 116.16(17) ?
C3 N2 C14 114.06(16) yes
C3 N2 S1 116.23(12) yes
C14 N2 S1 117.82(13) yes
C9 N8 C7 116.54(16) ?
C11 C3 N2 119.93(16) ?
C11 C3 C4 123.92(15) ?
N2 C3 C4 116.15(15) ?
O4 C4 C3 121.64(16) ?
O4 C4 C10 118.90(16) ?
C3 C4 C10 119.29(14) ?
C6 C5 C10 117.63(17) ?
C6 C5 C15 118.90(19) ?
C10 C5 C15 123.47(17) ?
C5 C6 C7 121.6(2) ?
C5 C6 H61 124.3(18) ?
C7 C6 H61 114.1(18) ?
N8 C7 C6 121.09(18) ?
N8 C7 C16 117.64(19) ?
C6 C7 C16 121.3(2) ?
N8 C9 C10 127.06(19) ?
N8 C9 S1 114.01(13) ?
C10 C9 S1 118.74(14) ?
C9 C10 C5 115.99(17) ?
C9 C10 C4 120.94(17) ?
C5 C10 C4 122.77(15) ?
C3 C11 O12 123.16(16) yes
C3 C11 C21 127.92(16) yes
O12 C11 C21 108.87(16) yes
O12 C13 C14 110.4(2) ?
O12 C13 H131 106.1(17) ?
C14 C13 H131 107(2) ?
O12 C13 H132 108.5(18) ?
C14 C13 H132 115.8(18) ?
H131 C13 H132 108(3) ?
N2 C14 C13 110.02(19) ?
N2 C14 H141 108.0(18) ?
C13 C14 H141 107.4(19) ?
N2 C14 H142 102(2) ?
C13 C14 H142 119(3) ?
H141 C14 H142 110(3) ?
C5 C15 H151 112.1(18) ?
C5 C15 H152 112.7(15) ?
H151 C15 H152 106(3) ?
C5 C15 H153 108.5(16) ?
H151 C15 H153 113(2) ?
H152 C15 H153 105(2) ?
C7 C16 H161 113(2) ?
C7 C16 H162 106(2) ?
H161 C16 H162 117(3) ?
C7 C16 H163 109(2) ?
H161 C16 H163 98(3) ?
H162 C16 H163 114(3) ?
C26 C21 C22 119.54(18) ?
C26 C21 C11 118.74(17) ?
C22 C21 C11 121.62(17) ?
C23 C22 C21 120.1(2) ?
C23 C22 H221 116.5(17) ?
C21 C22 H221 123.5(17) ?
C22 C23 C24 119.7(2) ?
C22 C23 H231 125(2) ?
C24 C23 H231 115(2) ?
C25 C24 C23 120.6(2) ?
C25 C24 H241 116(2) ?
C23 C24 H241 123(2) ?
C24 C25 C26 119.7(2) ?
C24 C25 H251 124.9(18) ?
C26 C25 H251 115.4(18) ?
C21 C26 C25 120.3(2) ?
C21 C26 H216 119.3(17) ?
C25 C26 H216 120.4(17) ?

loop_
_geom_bond_atom_site_label_1
_geom_bond_atom_site_label_2
_geom_bond_distance
_geom_bond_publ_flag
S1 O2S 1.4244(15) yes
S1 O1S 1.429(2) yes
S1 N2 1.6450(17) yes
S1 C9 1.777(2) yes
O4 C4 1.2236(19) yes
O12 C11 1.361(2) yes
O12 C13 1.437(3) yes
N2 C3 1.438(2) yes
N2 C14 1.471(3) yes
N8 C9 1.329(3) ?
N8 C7 1.343(3) ?
C3 C11 1.350(3) yes
C3 C4 1.480(2) yes
C4 C10 1.491(3) yes
C5 C6 1.386(3) ?
C5 C10 1.404(3) ?
C5 C15 1.508(3) ?
C6 C7 1.397(3) ?
C6 H61 0.86(3) ?
C7 C16 1.498(3) ?
C9 C10 1.393(2) ?
C11 C21 1.487(2) ?
C13 C14 1.475(4) ?
C13 H131 1.02(3) ?
C13 H132 1.11(4) ?
C14 H141 1.06(3) ?
C14 H142 0.79(3) ?
C15 H151 0.92(3) ?
C15 H152 1.01(3) ?
C15 H153 1.05(3) ?
C16 H161 0.97(3) ?
C16 H162 0.85(4) ?
C16 H163 0.93(4) ?
C21 C26 1.383(3) ?
C21 C22 1.391(3) ?
C22 C23 1.384(3) ?
C22 H221 0.93(3) ?
C23 C24 1.390(4) ?
C23 H231 0.94(3) ?
C24 C25 1.368(4) ?
C24 H241 0.93(3) ?
C25 C26 1.394(3) ?
C25 H251 0.94(3) ?
C26 H216 0.92(3) ?

loop_
_geom_hbond_atom_site_label_D
_geom_hbond_atom_site_label_H
_geom_hbond_atom_site_label_A
_geom_hbond_site_symmetry_A
_geom_hbond_distance_DH
_geom_hbond_distance_HA
_geom_hbond_distance_DA
_geom_hbond_angle_DHA
_geom_hbond_publ_flag
C6 H61 O4 2_545 0.86(3) 2.52(3) 3.136(3) 129(2) yes
C13 H132 O2S 2_656 1.11(4) 2.42(3) 3.207(3) 126(2) yes
C23 H231 O2S 1_554 0.94(3) 2.49(3) 3.426(3) 171(3) yes

loop_
_geom_torsion_atom_site_label_1
_geom_torsion_atom_site_label_2
_geom_torsion_atom_site_label_3
_geom_torsion_atom_site_label_4
_geom_torsion
O2S S1 N2 C3 174.79(15)
O1S S1 N2 C3 -53.51(17)
C9 S1 N2 C3 59.84(15)
O2S S1 N2 C14 -44.5(2)
O1S S1 N2 C14 87.20(18)
C9 S1 N2 C14 -159.45(16)
C14 N2 C3 C11 -8.1(3)
S1 N2 C3 C11 134.06(16)
C14 N2 C3 C4 171.48(18)
S1 N2 C3 C4 -46.4(2)
C11 C3 C4 O4 -6.9(3)
N2 C3 C4 O4 173.54(16)
C11 C3 C4 C10 177.87(16)
N2 C3 C4 C10 -1.7(2)
C10 C5 C6 C7 1.4(3)
C15 C5 C6 C7 -178.59(19)
C9 N8 C7 C6 1.7(3)
C9 N8 C7 C16 -177.5(2)
C5 C6 C7 N8 -3.2(3)
C5 C6 C7 C16 176.0(2)
C7 N8 C9 C10 1.7(3)
C7 N8 C9 S1 176.65(13)
O2S S1 C9 N8 39.05(17)
O1S S1 C9 N8 -92.99(16)
N2 S1 C9 N8 150.38(14)
O2S S1 C9 C10 -145.54(14)
O1S S1 C9 C10 82.42(16)
N2 S1 C9 C10 -34.22(16)
N8 C9 C10 C5 -3.4(3)
S1 C9 C10 C5 -178.13(13)
N8 C9 C10 C4 170.45(17)
S1 C9 C10 C4 -4.3(2)
C6 C5 C10 C9 1.6(2)
C15 C5 C10 C9 -178.39(18)
C6 C5 C10 C4 -172.06(16)
C15 C5 C10 C4 7.9(3)
O4 C4 C10 C9 -148.27(17)
C3 C4 C10 C9 27.1(2)
O4 C4 C10 C5 25.1(3)
C3 C4 C10 C5 -159.50(16)
N2 C3 C11 O12 -10.9(3)
C4 C3 C11 O12 169.54(17)
N2 C3 C11 C21 165.93(17)
C4 C3 C11 C21 -13.6(3)
C13 O12 C11 C3 -7.2(3)
C13 O12 C11 C21 175.4(2)
C11 O12 C13 C14 42.3(3)
C3 N2 C14 C13 42.2(3)
S1 N2 C14 C13 -99.3(2)
O12 C13 C14 N2 -59.2(3)
C3 C11 C21 C26 135.4(2)
O12 C11 C21 C26 -47.3(2)
C3 C11 C21 C22 -48.3(3)
O12 C11 C21 C22 128.94(19)
C26 C21 C22 C23 -1.1(3)
C11 C21 C22 C23 -177.38(18)
C21 C22 C23 C24 0.2(3)
C22 C23 C24 C25 0.5(4)
C23 C24 C25 C26 -0.3(4)
C22 C21 C26 C25 1.3(3)
C11 C21 C26 C25 177.69(18)
C24 C25 C26 C21 -0.6(3)

loop_
_cod_related_entry_id
_cod_related_entry_database
_cod_related_entry_code
1 ChemSpider 21129388
